data_7241498
loop_
_publ_author_name
'Xu, Kailin'
'Qian, Menglin'
'Leng, Jiewu'
'Bai, Jie'
'Li, Qinglan'
'Liu, Zihong'
'Zhong, Shijuan'
'Zhao, Suqing'

_publ_section_title
;
 Direct salinization of trelagliptin from solid forms by mechanochemistry
 and its mechanism of salt formation
;
_journal_name_full CrystEngComm
_journal_paper_doi 10.1039/D0CE00984A
_journal_year 2020
_chemical_absolute_configuration rmad
_chemical_formula_moiety 'C18 H20 F N5 O2'
_chemical_formula_sum 'C18 H20 F N5 O2'
_chemical_formula_weight 357.39
_space_group_crystal_system monoclinic
_space_group_IT_number 4
_space_group_name_Hall 'P 2yb'
_space_group_name_H-M_alt 'P 1 21 1'
_atom_sites_solution_hydrogens mixed
_atom_sites_solution_primary iterative
_audit_block_doi 10.5517/ccdc.csd.cc259y3k
_audit_creation_date 2020-10-25
_audit_creation_method
;
Olex2 1.2
(compiled 2018.05.29 svn.r3508 for OlexSys, GUI svn.r5506)
;
_audit_update_record
;
2020-10-25 deposited with the CCDC.	2020-10-30 downloaded from the CCDC.
;
_cell_angle_alpha 90
_cell_angle_beta 97.3250(10)
_cell_angle_gamma 90
_cell_formula_units_Z 2
_cell_length_a 7.1057(2)
_cell_length_b 7.8894(2)
_cell_length_c 15.5407(4)
_cell_measurement_reflns_used 9913
_cell_measurement_temperature 240(2)
_cell_measurement_theta_max 72.24
_cell_measurement_theta_min 5.74
_cell_volume 864.10(4)
_computing_cell_refinement 'SAINT v8.37A (Bruker, 2015)'
_computing_data_reduction 'SAINT v8.37A (Bruker, 2015)'
_computing_molecular_graphics 'Olex2 (Dolomanov et al., 2009)'
_computing_publication_material 'Olex2 (Dolomanov et al., 2009)'
_computing_structure_refinement 'ShelXL (Sheldrick, 2015)'
_computing_structure_solution 'olex2.solve (Bourhis et al., 2015)'
_diffrn_ambient_temperature 240.0
_diffrn_measured_fraction_theta_full 0.997
_diffrn_measured_fraction_theta_max 0.997
_diffrn_measurement_device_type 'Bruker APEX-II CCD'
_diffrn_measurement_method '\f and \w scans'
_diffrn_radiation_type CuK\a
_diffrn_radiation_wavelength 1.54178
_diffrn_reflns_av_R_equivalents 0.0378
_diffrn_reflns_av_unetI/netI 0.0363
_diffrn_reflns_Laue_measured_fraction_full 0.997
_diffrn_reflns_Laue_measured_fraction_max 0.997
_diffrn_reflns_limit_h_max 8
_diffrn_reflns_limit_h_min -8
_diffrn_reflns_limit_k_max 8
_diffrn_reflns_limit_k_min -9
_diffrn_reflns_limit_l_max 19
_diffrn_reflns_limit_l_min -19
_diffrn_reflns_number 13425
_diffrn_reflns_point_group_measured_fraction_full 0.976
_diffrn_reflns_point_group_measured_fraction_max 0.969
_diffrn_reflns_theta_full 67.679
_diffrn_reflns_theta_max 72.235
_diffrn_reflns_theta_min 2.867
_exptl_absorpt_coefficient_mu 0.834
_exptl_absorpt_correction_T_max 0.7536
_exptl_absorpt_correction_T_min 0.5946
_exptl_absorpt_correction_type multi-scan
_exptl_absorpt_process_details
;
SADABS-2016/2 (Bruker,2016/2) was used for absorption correction.
wR2(int) was 0.1501 before and 0.0759 after correction.
The Ratio of minimum to maximum transmission is 0.7890.
The \l/2 correction factor is Not present.
;
_exptl_crystal_colour colourless
_exptl_crystal_colour_primary colourless
_exptl_crystal_density_diffrn 1.374
_exptl_crystal_density_method 'not measured'
_exptl_crystal_description needle
_exptl_crystal_F_000 376
_exptl_crystal_size_max 0.28
_exptl_crystal_size_mid 0.13
_exptl_crystal_size_min 0.1
_refine_diff_density_max 0.153
_refine_diff_density_min -0.143
_refine_diff_density_rms 0.031
_refine_ls_abs_structure_details
;
 Flack x determined using 1443 quotients [(I+)-(I-)]/[(I+)+(I-)]
 (Parsons, Flack and Wagner, Acta Cryst. B69 (2013) 249-259).
;
_refine_ls_abs_structure_Flack 0.03(5)
_refine_ls_extinction_method none
_refine_ls_goodness_of_fit_ref 0.915
_refine_ls_hydrogen_treatment mixed
_refine_ls_matrix_type full
_refine_ls_number_parameters 242
_refine_ls_number_reflns 3301
_refine_ls_number_restraints 1
_refine_ls_restrained_S_all 0.915
_refine_ls_R_factor_all 0.0294
_refine_ls_R_factor_gt 0.0292
_refine_ls_shift/su_max 0.002
_refine_ls_shift/su_mean 0.000
_refine_ls_structure_factor_coef Fsqd
_refine_ls_weighting_details 'w=1/[\s^2^(Fo^2^)+(0.0551P)^2^+0.1153P] where P=(Fo^2^+2Fc^2^)/3'
_refine_ls_weighting_scheme calc
_refine_ls_wR_factor_gt 0.0787
_refine_ls_wR_factor_ref 0.0790
_reflns_Friedel_coverage 0.805
_reflns_Friedel_fraction_full 0.952
_reflns_Friedel_fraction_max 0.937
_reflns_number_gt 3274
_reflns_number_total 3301
_reflns_threshold_expression 'I > 2\s(I)'
_cod_data_source_file d0ce00984a3.cif
_cod_data_source_block cu_xukl_20200907_0m_a
_cod_database_code 7241498
_shelx_shelxl_version_number 2018/3
_shelx_space_group_comment
;
The symmetry employed for this shelxl refinement is uniquely defined
by the following loop, which should always be used as a source of
symmetry information in preference to the above space-group names.
They are only intended as comments.
;
_olex2_refinement_description
;
1. Fixed Uiso
 At 1.2 times of:
  All C(H) groups, All C(H,H) groups
 At 1.5 times of:
  All C(H,H,H) groups, All N(H,H) groups
2.a Ternary CH refined with riding coordinates:
 C2(H2)
2.b Secondary CH2 refined with riding coordinates:
 C11(H11A,H11B), C1(H1C,H1D), C3(H3A,H3B), C4(H4A,H4B), C5(H5A,H5B)
2.c Aromatic/amide H refined with riding coordinates:
 C13(H13), C7(H7), C15(H15), C16(H16)
2.d Idealised Me refined as rotating group:
 C10(H10A,H10B,H10C)
;
_olex2_submission_special_instructions 'No special instructions were received'

loop_
_space_group_symop_operation_xyz
'x, y, z'
'-x, y+1/2, -z'

loop_
_atom_site_label
_atom_site_type_symbol
_atom_site_fract_x
_atom_site_fract_y
_atom_site_fract_z
_atom_site_U_iso_or_equiv
_atom_site_adp_type
_atom_site_occupancy
_atom_site_site_symmetry_order
_atom_site_calc_flag
_atom_site_refinement_flags_posn
_atom_site_refinement_flags_adp
_atom_site_refinement_flags_occupancy
_atom_site_disorder_assembly
_atom_site_disorder_group
F1 F 0.78647(18) 0.72553(17) 0.50718(9) 0.0525(3) Uani 1 1 d . . . . .
O2 O 0.11598(19) 0.6500(2) 0.64885(9) 0.0467(4) Uani 1 1 d . . . . .
N4 N 0.37945(19) 0.57444(18) 0.73991(9) 0.0277(3) Uani 1 1 d . . . . .
O1 O 0.3381(2) 1.0181(2) 0.86188(13) 0.0565(4) Uani 1 1 d . . . . .
N2 N 0.66164(19) 0.49468(19) 0.82555(9) 0.0290(3) Uani 1 1 d . . . . .
N3 N 0.2186(2) 0.8286(2) 0.75987(10) 0.0332(3) Uani 1 1 d . . . . .
C12 C 0.5493(2) 0.4258(2) 0.63124(10) 0.0279(3) Uani 1 1 d . . . . .
N5 N 0.5405(3) -0.0140(2) 0.66454(14) 0.0541(5) Uani 1 1 d . . . . .
C6 C 0.5192(2) 0.6174(2) 0.80728(10) 0.0277(3) Uani 1 1 d . . . . .
C13 C 0.6031(2) 0.5781(2) 0.59754(11) 0.0325(4) Uani 1 1 d . . . . .
H13 H 0.549387 0.680756 0.613111 0.039 Uiso 1 1 calc R . . . .
C7 C 0.5108(3) 0.7660(3) 0.84866(12) 0.0366(4) Uani 1 1 d . . . . .
H7 H 0.607652 0.794572 0.893275 0.044 Uiso 1 1 calc R . . . .
C11 C 0.3957(2) 0.4177(2) 0.69039(11) 0.0301(3) Uani 1 1 d . . . . .
H11A H 0.273738 0.394663 0.655323 0.036 Uiso 1 1 calc R . . . .
H11B H 0.422870 0.323255 0.731029 0.036 Uiso 1 1 calc R . . . .
C9 C 0.2305(2) 0.6826(2) 0.71176(11) 0.0313(4) Uani 1 1 d . . . . .
N1 N 0.7216(3) 0.1079(3) 0.96922(13) 0.0494(4) Uani 1 1 d . . . . .
H1A H 0.742(4) 0.167(5) 1.021(2) 0.074 Uiso 1 1 d R . . . .
H1B H 0.596(5) 0.079(5) 0.961(2) 0.074 Uiso 1 1 d R . . . .
C18 C 0.5811(3) 0.1153(3) 0.63936(12) 0.0376(4) Uani 1 1 d . . . . .
C8 C 0.3570(3) 0.8823(3) 0.82621(13) 0.0374(4) Uani 1 1 d . . . . .
C14 C 0.7375(3) 0.5764(3) 0.54047(12) 0.0363(4) Uani 1 1 d . . . . .
C17 C 0.6329(2) 0.2762(2) 0.60631(11) 0.0309(3) Uani 1 1 d . . . . .
C1 C 0.6206(2) 0.3762(2) 0.89407(11) 0.0316(4) Uani 1 1 d . . . . .
H1C H 0.489632 0.335660 0.881445 0.038 Uiso 1 1 calc R . . . .
H1D H 0.633059 0.435587 0.949898 0.038 Uiso 1 1 calc R . . . .
C2 C 0.7561(3) 0.2251(2) 0.90019(12) 0.0339(4) Uani 1 1 d . . . . .
H2 H 0.735570 0.163069 0.844424 0.041 Uiso 1 1 calc R . . . .
C3 C 0.9606(3) 0.2873(3) 0.91351(13) 0.0398(4) Uani 1 1 d . . . . .
H3A H 0.988085 0.338071 0.971305 0.048 Uiso 1 1 calc R . . . .
H3B H 1.046329 0.190837 0.910468 0.048 Uiso 1 1 calc R . . . .
C4 C 0.9959(2) 0.4169(3) 0.84559(14) 0.0435(4) Uani 1 1 d . . . . .
H4A H 0.984555 0.362262 0.788545 0.052 Uiso 1 1 calc R . . . .
H4B H 1.125378 0.461035 0.858539 0.052 Uiso 1 1 calc R . . . .
C15 C 0.8212(3) 0.4307(3) 0.51488(12) 0.0430(5) Uani 1 1 d . . . . .
H15 H 0.911953 0.434700 0.475878 0.052 Uiso 1 1 calc R . . . .
C5 C 0.8553(3) 0.5633(3) 0.84302(14) 0.0403(4) Uani 1 1 d . . . . .
H5A H 0.871273 0.623329 0.898685 0.048 Uiso 1 1 calc R . . . .
H5B H 0.878029 0.643686 0.797398 0.048 Uiso 1 1 calc R . . . .
C16 C 0.7682(3) 0.2795(3) 0.54805(12) 0.0405(4) Uani 1 1 d . . . . .
H16 H 0.822634 0.177806 0.531692 0.049 Uiso 1 1 calc R . . . .
C10 C 0.0624(3) 0.9453(3) 0.73210(16) 0.0479(5) Uani 1 1 d . . . . .
H10A H 0.110099 1.041270 0.702390 0.072 Uiso 1 1 calc GR . . . .
H10B H 0.007422 0.985002 0.782455 0.072 Uiso 1 1 calc GR . . . .
H10C H -0.033777 0.887035 0.693068 0.072 Uiso 1 1 calc GR . . . .

loop_
_atom_site_aniso_label
_atom_site_aniso_U_11
_atom_site_aniso_U_22
_atom_site_aniso_U_33
_atom_site_aniso_U_23
_atom_site_aniso_U_13
_atom_site_aniso_U_12
F1 0.0460(6) 0.0521(8) 0.0609(8) 0.0209(6) 0.0125(5) -0.0095(6)
O2 0.0384(7) 0.0496(9) 0.0484(7) -0.0069(7) -0.0081(6) 0.0066(6)
N4 0.0263(6) 0.0253(7) 0.0320(6) -0.0031(5) 0.0058(5) 0.0010(5)
O1 0.0519(9) 0.0400(9) 0.0758(11) -0.0228(8) 0.0014(7) 0.0128(7)
N2 0.0260(6) 0.0287(7) 0.0329(7) 0.0011(5) 0.0059(5) 0.0025(5)
N3 0.0293(7) 0.0290(7) 0.0419(7) 0.0020(6) 0.0065(5) 0.0046(6)
C12 0.0258(7) 0.0303(8) 0.0270(7) -0.0012(6) 0.0016(6) -0.0007(6)
N5 0.0684(12) 0.0309(10) 0.0654(12) 0.0012(8) 0.0179(10) 0.0021(8)
C6 0.0271(7) 0.0277(9) 0.0293(7) 0.0008(6) 0.0071(6) 0.0004(6)
C13 0.0316(8) 0.0298(9) 0.0360(8) 0.0006(7) 0.0046(6) 0.0005(7)
C7 0.0374(9) 0.0345(9) 0.0367(8) -0.0061(7) 0.0006(7) 0.0033(7)
C11 0.0297(8) 0.0266(8) 0.0350(8) -0.0050(7) 0.0075(6) -0.0017(6)
C9 0.0265(8) 0.0321(9) 0.0358(8) 0.0018(7) 0.0060(6) 0.0013(6)
N1 0.0535(10) 0.0418(10) 0.0522(10) 0.0150(8) 0.0038(8) 0.0059(8)
C18 0.0404(9) 0.0313(10) 0.0419(9) -0.0046(7) 0.0081(7) 0.0048(7)
C8 0.0369(9) 0.0313(9) 0.0447(9) -0.0052(8) 0.0078(7) 0.0030(7)
C14 0.0307(8) 0.0417(10) 0.0363(9) 0.0087(7) 0.0033(7) -0.0066(7)
C17 0.0300(8) 0.0304(8) 0.0321(8) -0.0028(7) 0.0031(6) 0.0016(7)
C1 0.0297(8) 0.0322(9) 0.0340(8) 0.0014(7) 0.0082(6) 0.0043(6)
C2 0.0351(9) 0.0303(9) 0.0356(8) -0.0005(7) 0.0022(7) 0.0058(7)
C3 0.0322(9) 0.0423(11) 0.0437(9) -0.0021(8) 0.0000(7) 0.0104(8)
C4 0.0262(8) 0.0522(12) 0.0535(10) 0.0019(9) 0.0104(7) 0.0059(8)
C15 0.0335(9) 0.0582(13) 0.0396(9) -0.0018(9) 0.0135(7) -0.0005(9)
C5 0.0277(8) 0.0383(10) 0.0558(11) 0.0039(8) 0.0086(7) -0.0010(7)
C16 0.0360(9) 0.0442(11) 0.0427(9) -0.0076(8) 0.0102(7) 0.0055(8)
C10 0.0387(10) 0.0398(11) 0.0643(13) 0.0008(9) 0.0025(9) 0.0145(8)

loop_
_atom_type_symbol
_atom_type_description
_atom_type_scat_dispersion_real
_atom_type_scat_dispersion_imag
_atom_type_scat_source
C C 0.0181 0.0091 'International Tables Vol C Tables 4.2.6.8 and 6.1.1.4'
H H 0.0000 0.0000 'International Tables Vol C Tables 4.2.6.8 and 6.1.1.4'
N N 0.0311 0.0180 'International Tables Vol C Tables 4.2.6.8 and 6.1.1.4'
O O 0.0492 0.0322 'International Tables Vol C Tables 4.2.6.8 and 6.1.1.4'
F F 0.0727 0.0534 'International Tables Vol C Tables 4.2.6.8 and 6.1.1.4'

loop_
_geom_angle_atom_site_label_1
_geom_angle_atom_site_label_2
_geom_angle_atom_site_label_3
_geom_angle
_geom_angle_site_symmetry_1
_geom_angle_site_symmetry_3
_geom_angle_publ_flag
C6 N4 C11 120.24(13) . . ?
C9 N4 C6 122.09(14) . . ?
C9 N4 C11 117.42(14) . . ?
C6 N2 C1 112.31(12) . . ?
C6 N2 C5 114.65(14) . . ?
C5 N2 C1 111.50(14) . . ?
C9 N3 C8 124.49(15) . . ?
C9 N3 C10 117.47(16) . . ?
C8 N3 C10 117.57(16) . . ?
C13 C12 C11 121.40(15) . . ?
C13 C12 C17 118.74(14) . . ?
C17 C12 C11 119.78(15) . . ?
N4 C6 N2 114.33(14) . . ?
C7 C6 N4 120.17(15) . . ?
C7 C6 N2 125.50(16) . . ?
C12 C13 H13 120.7 . . ?
C14 C13 C12 118.70(17) . . ?
C14 C13 H13 120.7 . . ?
C6 C7 H7 119.3 . . ?
C6 C7 C8 121.39(16) . . ?
C8 C7 H7 119.3 . . ?
N4 C11 C12 113.15(13) . . ?
N4 C11 H11A 108.9 . . ?
N4 C11 H11B 108.9 . . ?
C12 C11 H11A 108.9 . . ?
C12 C11 H11B 108.9 . . ?
H11A C11 H11B 107.8 . . ?
O2 C9 N4 121.93(17) . . ?
O2 C9 N3 122.01(16) . . ?
N4 C9 N3 116.05(14) . . ?
H1A N1 H1B 106(3) . . ?
C2 N1 H1A 108(2) . . ?
C2 N1 H1B 108(2) . . ?
N5 C18 C17 179.0(2) . . ?
O1 C8 N3 119.54(17) . . ?
O1 C8 C7 125.08(18) . . ?
N3 C8 C7 115.35(16) . . ?
F1 C14 C13 118.03(18) . . ?
F1 C14 C15 118.40(16) . . ?
C15 C14 C13 123.56(17) . . ?
C12 C17 C18 120.70(15) . . ?
C12 C17 C16 120.89(17) . . ?
C16 C17 C18 118.41(17) . . ?
N2 C1 H1C 109.4 . . ?
N2 C1 H1D 109.4 . . ?
N2 C1 C2 111.02(13) . . ?
H1C C1 H1D 108.0 . . ?
C2 C1 H1C 109.4 . . ?
C2 C1 H1D 109.4 . . ?
N1 C2 C1 112.10(15) . . ?
N1 C2 H2 108.1 . . ?
N1 C2 C3 110.54(16) . . ?
C1 C2 H2 108.1 . . ?
C3 C2 C1 109.88(15) . . ?
C3 C2 H2 108.1 . . ?
C2 C3 H3A 109.4 . . ?
C2 C3 H3B 109.4 . . ?
H3A C3 H3B 108.0 . . ?
C4 C3 C2 111.30(15) . . ?
C4 C3 H3A 109.4 . . ?
C4 C3 H3B 109.4 . . ?
C3 C4 H4A 109.4 . . ?
C3 C4 H4B 109.4 . . ?
C3 C4 C5 111.32(15) . . ?
H4A C4 H4B 108.0 . . ?
C5 C4 H4A 109.4 . . ?
C5 C4 H4B 109.4 . . ?
C14 C15 H15 121.0 . . ?
C16 C15 C14 117.91(15) . . ?
C16 C15 H15 121.0 . . ?
N2 C5 C4 108.71(17) . . ?
N2 C5 H5A 109.9 . . ?
N2 C5 H5B 109.9 . . ?
C4 C5 H5A 109.9 . . ?
C4 C5 H5B 109.9 . . ?
H5A C5 H5B 108.3 . . ?
C17 C16 H16 119.9 . . ?
C15 C16 C17 120.20(18) . . ?
C15 C16 H16 119.9 . . ?
N3 C10 H10A 109.5 . . ?
N3 C10 H10B 109.5 . . ?
N3 C10 H10C 109.5 . . ?
H10A C10 H10B 109.5 . . ?
H10A C10 H10C 109.5 . . ?
H10B C10 H10C 109.5 . . ?

loop_
_geom_bond_atom_site_label_1
_geom_bond_atom_site_label_2
_geom_bond_distance
_geom_bond_site_symmetry_2
_geom_bond_publ_flag
F1 C14 1.349(2) . ?
O2 C9 1.217(2) . ?
N4 C6 1.390(2) . ?
N4 C11 1.469(2) . ?
N4 C9 1.386(2) . ?
O1 C8 1.222(3) . ?
N2 C6 1.403(2) . ?
N2 C1 1.474(2) . ?
N2 C5 1.471(2) . ?
N3 C9 1.382(2) . ?
N3 C8 1.397(3) . ?
N3 C10 1.464(2) . ?
C12 C13 1.384(2) . ?
C12 C11 1.516(2) . ?
C12 C17 1.398(2) . ?
N5 C18 1.142(3) . ?
C6 C7 1.343(3) . ?
C13 H13 0.9400 . ?
C13 C14 1.384(3) . ?
C7 H7 0.9400 . ?
C7 C8 1.435(3) . ?
C11 H11A 0.9800 . ?
C11 H11B 0.9800 . ?
N1 H1A 0.93(4) . ?
N1 H1B 0.91(4) . ?
N1 C2 1.460(3) . ?
C18 C17 1.435(3) . ?
C14 C15 1.376(3) . ?
C17 C16 1.402(3) . ?
C1 H1C 0.9800 . ?
C1 H1D 0.9800 . ?
C1 C2 1.527(2) . ?
C2 H2 0.9900 . ?
C2 C3 1.522(3) . ?
C3 H3A 0.9800 . ?
C3 H3B 0.9800 . ?
C3 C4 1.513(3) . ?
C4 H4A 0.9800 . ?
C4 H4B 0.9800 . ?
C4 C5 1.524(3) . ?
C15 H15 0.9400 . ?
C15 C16 1.371(3) . ?
C5 H5A 0.9800 . ?
C5 H5B 0.9800 . ?
C16 H16 0.9400 . ?
C10 H10A 0.9700 . ?
C10 H10B 0.9700 . ?
C10 H10C 0.9700 . ?
